data_7014349
loop_
_publ_author_name
'Zhao, Xiao-Qing'
'Cui, Ping'
'Zhao, Bin'
'Shi, Wei'
'Cheng, Peng'

_publ_section_title
;
 Investigation on structures, luminescent and magnetic properties of
 Ln(III)-M (M = Fe(II)(HS), Co(II)) coordination polymers.
;
_journal_issue 4
_journal_name_full 'Dalton transactions (Cambridge, England : 2003)'
_journal_page_first 805
_journal_page_last 819
_journal_paper_doi 10.1039/c0dt00516a
_journal_volume 40
_journal_year 2011
_chemical_formula_sum 'C42 H44 Fe3 N6 Nd2 O37'
_chemical_formula_weight 1680.86
_chemical_name_systematic
;
?
;
_space_group_IT_number 192
_symmetry_cell_setting hexagonal
_symmetry_space_group_name_Hall '-P 6 2c'
_symmetry_space_group_name_H-M 'P 6/m c c'
_atom_sites_solution_hydrogens geom
_atom_sites_solution_primary direct
_atom_sites_solution_secondary difmap
_audit_creation_method SHELXL-97
_cell_angle_alpha 90.00
_cell_angle_beta 90.00
_cell_angle_gamma 120.00
_cell_formula_units_Z 2
_cell_length_a 15.329(3)
_cell_length_b 15.329(3)
_cell_length_c 15.403(6)
_cell_measurement_reflns_used 974
_cell_measurement_temperature 293(2)
_cell_measurement_theta_max 26.15
_cell_measurement_theta_min 2.64
_cell_volume 3134.5(15)
_computing_cell_refinement 'Bruker SMART'
_computing_data_collection 'Bruker SMART'
_computing_data_reduction 'Bruker SAINT'
_computing_molecular_graphics 'Bruker SHELXTL'
_computing_publication_material 'Bruker SHELXTL'
_computing_structure_refinement 'SHELXL-97 (Sheldrick, 1997)'
_computing_structure_solution 'SHELXS-97 (Sheldrick, 1990)'
_diffrn_ambient_temperature 293(2)
_diffrn_measured_fraction_theta_full 0.993
_diffrn_measured_fraction_theta_max 0.993
_diffrn_measurement_device_type 'CCD area detector'
_diffrn_measurement_method 'phi and omega scans'
_diffrn_radiation_monochromator graphite
_diffrn_radiation_source 'fine-focus sealed tube'
_diffrn_radiation_type MoK\a
_diffrn_radiation_wavelength 0.71073
_diffrn_reflns_av_R_equivalents 0.1127
_diffrn_reflns_av_sigmaI/netI 0.0375
_diffrn_reflns_limit_h_max 18
_diffrn_reflns_limit_h_min -19
_diffrn_reflns_limit_k_max 19
_diffrn_reflns_limit_k_min -17
_diffrn_reflns_limit_l_max 15
_diffrn_reflns_limit_l_min -19
_diffrn_reflns_number 15963
_diffrn_reflns_theta_full 26.19
_diffrn_reflns_theta_max 26.19
_diffrn_reflns_theta_min 2.66
_exptl_absorpt_coefficient_mu 2.406
_exptl_absorpt_correction_T_max 1.000000
_exptl_absorpt_correction_T_min 0.658676
_exptl_absorpt_correction_type multi-scan
_exptl_absorpt_process_details SADABS
_exptl_crystal_colour yellow
_exptl_crystal_density_diffrn 1.781
_exptl_crystal_density_method 'not measured'
_exptl_crystal_description block
_exptl_crystal_F_000 1664
_exptl_crystal_size_max 0.18
_exptl_crystal_size_mid 0.10
_exptl_crystal_size_min 0.08
_refine_diff_density_max 1.490
_refine_diff_density_min -0.573
_refine_diff_density_rms 0.104
_refine_ls_extinction_method none
_refine_ls_goodness_of_fit_ref 1.138
_refine_ls_hydrogen_treatment constr
_refine_ls_matrix_type full
_refine_ls_number_parameters 77
_refine_ls_number_reflns 1095
_refine_ls_number_restraints 0
_refine_ls_restrained_S_all 1.138
_refine_ls_R_factor_all 0.0609
_refine_ls_R_factor_gt 0.0381
_refine_ls_shift/su_max 0.001
_refine_ls_shift/su_mean 0.000
_refine_ls_structure_factor_coef Fsqd
_refine_ls_weighting_details 'calc w=1/[\s^2^(Fo^2^)+(0.0325P)^2^+10.7357P] where P=(Fo^2^+2Fc^2^)/3'
_refine_ls_weighting_scheme calc
_refine_ls_wR_factor_gt 0.0831
_refine_ls_wR_factor_ref 0.0918
_reflns_number_gt 782
_reflns_number_total 1095
_reflns_threshold_expression >2sigma(I)
_cod_data_source_file C0DT00516A.TXT
_cod_data_source_block 2
_cod_depositor_comments
;
The following automatic conversions were performed:
'_exptl_absorpt_correction_type' value 'MULTI-SCAN' changed to
'multi-scan' according to
'/home/saulius/struct/CIF-dictionaries/cif_core.dic' dictionary named
'cif_core.dic' version 2.4.1 from 2010-06-29.

Automatic conversion script
Id: cif_fix_enum 1555 2011-01-17 13:19:09Z saulius 
;
_cod_original_sg_symbol_H-M P6/mcc
_cod_database_code 7014349

loop_
_symmetry_equiv_pos_as_xyz
'x, y, z'
'x-y, x, z'
'-y, x-y, z'
'-x, -y, z'
'-x+y, -x, z'
'y, -x+y, z'
'-y, -x, -z+1/2'
'x-y, -y, -z+1/2'
'x, x-y, -z+1/2'
'y, x, -z+1/2'
'-x+y, y, -z+1/2'
'-x, -x+y, -z+1/2'
'-x, -y, -z'
'-x+y, -x, -z'
'y, -x+y, -z'
'x, y, -z'
'x-y, x, -z'
'-y, x-y, -z'
'y, x, z-1/2'
'-x+y, y, z-1/2'
'-x, -x+y, z-1/2'
'-y, -x, z-1/2'
'x-y, -y, z-1/2'
'x, x-y, z-1/2'

loop_
_atom_site_label
_atom_site_type_symbol
_atom_site_fract_x
_atom_site_fract_y
_atom_site_fract_z
_atom_site_U_iso_or_equiv
_atom_site_adp_type
_atom_site_occupancy
_atom_site_symmetry_multiplicity
_atom_site_calc_flag
_atom_site_refinement_flags
_atom_site_disorder_assembly
_atom_site_disorder_group
Nd1 Nd 0.6667 0.3333 0.2500 0.01777(19) Uani 1 6 d S . .
Fe1 Fe 1.0000 0.5000 0.0000 0.0188(3) Uani 1 4 d S . .
O1 O 0.8037(3) 0.4183(3) 0.1419(2) 0.0314(9) Uani 1 1 d . . .
O2 O 0.9397(3) 0.5558(3) 0.0927(3) 0.0364(10) Uani 1 1 d . . .
O3 O 1.1378(4) 0.6481(4) 0.0000 0.0285(12) Uani 1 2 d S . .
N1 N 0.7628(2) 0.5256(4) 0.2500 0.0229(11) Uani 1 2 d S . .
C1 C 0.8635(4) 0.5123(4) 0.1387(3) 0.0262(11) Uani 1 1 d . . .
C2 C 0.8400(4) 0.5769(4) 0.1961(3) 0.0255(11) Uani 1 1 d . . .
C3 C 0.8928(5) 0.6796(4) 0.1941(4) 0.0401(15) Uani 1 1 d . . .
H3 H 0.9460 0.7137 0.1555 0.048 Uiso 1 1 calc R . .
C4 C 0.8657(3) 0.7315(6) 0.2500 0.049(2) Uani 1 2 d S . .
H4 H 0.9008 0.8015 0.2500 0.059 Uiso 1 2 calc SR . .
O4 O 0.7321(13) 0.9445(18) 0.0000 0.232(10) Uani 1 2 d S . .
O5 O 0.0000 0.0000 0.178(7) 0.32(7) Uani 0.50 6 d SP . .

loop_
_atom_site_aniso_label
_atom_site_aniso_U_11
_atom_site_aniso_U_22
_atom_site_aniso_U_33
_atom_site_aniso_U_23
_atom_site_aniso_U_13
_atom_site_aniso_U_12
Nd1 0.0185(2) 0.0185(2) 0.0163(3) 0.000 0.000 0.00925(11)
Fe1 0.0152(6) 0.0222(9) 0.0179(6) 0.000 0.000 0.0086(8)
O1 0.0291(19) 0.026(2) 0.0333(19) -0.0007(16) 0.0128(16) 0.0095(16)
O2 0.030(2) 0.031(2) 0.038(2) -0.0016(18) 0.0201(19) 0.0078(18)
O3 0.021(3) 0.024(3) 0.033(3) 0.000 0.000 0.005(2)
N1 0.022(2) 0.023(3) 0.024(2) 0.000 0.002(3) 0.0114(13)
C1 0.026(3) 0.033(3) 0.021(2) 0.000(2) 0.003(2) 0.015(3)
C2 0.020(3) 0.027(3) 0.027(3) 0.002(2) 0.007(2) 0.009(2)
C3 0.034(3) 0.031(3) 0.051(4) 0.003(3) 0.017(3) 0.014(3)
C4 0.044(4) 0.017(4) 0.078(6) 0.000 0.018(6) 0.0085(18)
O4 0.204(17) 0.47(3) 0.114(10) 0.000 0.000 0.23(2)
O5 0.16(3) 0.16(3) 0.6(2) 0.000 0.000 0.078(14)

loop_
_atom_type_symbol
_atom_type_description
_atom_type_scat_dispersion_real
_atom_type_scat_dispersion_imag
_atom_type_scat_source
C C 0.0033 0.0016 'International Tables Vol C Tables 4.2.6.8 and 6.1.1.4'
H H 0.0000 0.0000 'International Tables Vol C Tables 4.2.6.8 and 6.1.1.4'
Fe Fe 0.3463 0.8444 'International Tables Vol C Tables 4.2.6.8 and 6.1.1.4'
N N 0.0061 0.0033 'International Tables Vol C Tables 4.2.6.8 and 6.1.1.4'
Nd Nd -0.1943 3.0179 'International Tables Vol C Tables 4.2.6.8 and 6.1.1.4'
O O 0.0106 0.0060 'International Tables Vol C Tables 4.2.6.8 and 6.1.1.4'

loop_
_geom_angle_atom_site_label_1
_geom_angle_atom_site_label_2
_geom_angle_atom_site_label_3
_geom_angle
_geom_angle_site_symmetry_1
_geom_angle_site_symmetry_3
_geom_angle_publ_flag
O1 Nd1 O1 125.86(16) 5_665 9 ?
O1 Nd1 O1 85.56(17) 5_665 7_665 ?
O1 Nd1 O1 79.84(13) 9 7_665 ?
O1 Nd1 O1 79.84(13) 5_665 . ?
O1 Nd1 O1 85.56(17) 9 . ?
O1 Nd1 O1 147.61(16) 7_665 . ?
O1 Nd1 O1 79.84(13) 5_665 3_655 ?
O1 Nd1 O1 147.61(16) 9 3_655 ?
O1 Nd1 O1 125.86(16) 7_665 3_655 ?
O1 Nd1 O1 79.84(13) . 3_655 ?
O1 Nd1 O1 147.61(16) 5_665 11_655 ?
O1 Nd1 O1 79.84(13) 9 11_655 ?
O1 Nd1 O1 79.84(13) 7_665 11_655 ?
O1 Nd1 O1 125.86(16) . 11_655 ?
O1 Nd1 O1 85.56(17) 3_655 11_655 ?
O1 Nd1 N1 62.93(8) 5_665 5_665 ?
O1 Nd1 N1 62.93(8) 9 5_665 ?
O1 Nd1 N1 73.80(8) 7_665 5_665 ?
O1 Nd1 N1 73.80(8) . 5_665 ?
O1 Nd1 N1 137.22(9) 3_655 5_665 ?
O1 Nd1 N1 137.22(9) 11_655 5_665 ?
O1 Nd1 N1 73.80(8) 5_665 3_655 ?
O1 Nd1 N1 137.22(9) 9 3_655 ?
O1 Nd1 N1 62.93(8) 7_665 3_655 ?
O1 Nd1 N1 137.22(9) . 3_655 ?
O1 Nd1 N1 62.93(8) 3_655 3_655 ?
O1 Nd1 N1 73.80(8) 11_655 3_655 ?
N1 Nd1 N1 120.0 5_665 3_655 ?
O1 Nd1 N1 137.22(9) 5_665 . ?
O1 Nd1 N1 73.80(8) 9 . ?
O1 Nd1 N1 137.22(9) 7_665 . ?
O1 Nd1 N1 62.93(8) . . ?
O1 Nd1 N1 73.80(8) 3_655 . ?
O1 Nd1 N1 62.93(8) 11_655 . ?
N1 Nd1 N1 120.000(1) 5_665 . ?
N1 Nd1 N1 120.0 3_655 . ?
O2 Fe1 O2 180.0(2) 16 4_765 ?
O2 Fe1 O2 85.6(2) 16 . ?
O2 Fe1 O2 94.4(2) 4_765 . ?
O2 Fe1 O2 94.4(2) 16 13_765 ?
O2 Fe1 O2 85.6(2) 4_765 13_765 ?
O2 Fe1 O2 180.00(16) . 13_765 ?
O2 Fe1 O3 91.68(14) 16 13_765 ?
O2 Fe1 O3 88.32(14) 4_765 13_765 ?
O2 Fe1 O3 91.68(14) . 13_765 ?
O2 Fe1 O3 88.32(14) 13_765 13_765 ?
O2 Fe1 O3 88.32(14) 16 . ?
O2 Fe1 O3 91.68(14) 4_765 . ?
O2 Fe1 O3 88.32(14) . . ?
O2 Fe1 O3 91.68(14) 13_765 . ?
O3 Fe1 O3 180.0 13_765 . ?
C1 O1 Nd1 124.5(3) . . ?
C1 O2 Fe1 131.1(4) . . ?
C2 N1 C2 118.6(6) 11_655 . ?
C2 N1 Nd1 120.7(3) 11_655 . ?
C2 N1 Nd1 120.7(3) . . ?
O2 C1 O1 126.0(5) . . ?
O2 C1 C2 117.0(5) . . ?
O1 C1 C2 116.9(4) . . ?
N1 C2 C3 122.3(5) . . ?
N1 C2 C1 114.4(5) . . ?
C3 C2 C1 123.3(5) . . ?
C2 C3 C4 118.6(6) . . ?
C2 C3 H3 120.7 . . ?
C4 C3 H3 120.7 . . ?
C3 C4 C3 119.6(7) . 11_655 ?
C3 C4 H4 120.2 . . ?
C3 C4 H4 120.2 11_655 . ?

loop_
_geom_bond_atom_site_label_1
_geom_bond_atom_site_label_2
_geom_bond_distance
_geom_bond_site_symmetry_2
_geom_bond_publ_flag
Nd1 O1 2.479(3) 5_665 ?
Nd1 O1 2.479(3) 9 ?
Nd1 O1 2.479(3) 7_665 ?
Nd1 O1 2.479(3) . ?
Nd1 O1 2.479(3) 3_655 ?
Nd1 O1 2.479(3) 11_655 ?
Nd1 N1 2.553(5) 5_665 ?
Nd1 N1 2.553(5) 3_655 ?
Nd1 N1 2.553(5) . ?
Fe1 O2 2.101(4) 16 ?
Fe1 O2 2.101(4) 4_765 ?
Fe1 O2 2.101(4) . ?
Fe1 O2 2.101(4) 13_765 ?
Fe1 O3 2.196(5) 13_765 ?
Fe1 O3 2.196(5) . ?
O1 C1 1.264(6) . ?
O2 C1 1.239(6) . ?
N1 C2 1.333(6) 11_655 ?
N1 C2 1.333(6) . ?
C1 C2 1.500(7) . ?
C2 C3 1.364(7) . ?
C3 C4 1.370(7) . ?
C3 H3 0.9300 . ?
C4 C3 1.370(7) 11_655 ?
C4 H4 0.9300 . ?
